data_7050490
loop_
_publ_author_name
'Eisentr\"ager, Frank'
'G\"othlich, Alexander'
'Gruber, Irene'
'Heiss, Helmut'
'Kiener, Christoph A.'
'Kr\"uger, Carl'
'Ulrich Notheis, J.'
'Rominger, Frank'
'Scherhag, Gunter'
'Schultz, Madeleine'
'Straub, Bernd F.'
'Volland, Martin A. O.'
'Hofmann, Peter'

_publ_section_title
;
 Sterically crowded diphosphinomethane ligands: molecular structures,
 UV-photoelectron spectroscopy and a convenient general synthesis of
 tBu2PCH2PtBu2 and related species
;
_journal_issue 3
_journal_name_full 'New Journal of Chemistry'
_journal_page_first 540
_journal_page_last 550
_journal_paper_doi 10.1039/b210114a
_journal_volume 27
_journal_year 2003
_chemical_compound_source 'see paper'
_chemical_formula_moiety 'C25 H46 P2'
_chemical_formula_sum 'C25 H46 P2'
_chemical_formula_weight 408.56
_chemical_name_common dcpm
_space_group_IT_number 2
_symmetry_cell_setting triclinic
_symmetry_Int_Tables_number 2
_symmetry_space_group_name_Hall '-P 1'
_symmetry_space_group_name_H-M 'P -1'
_atom_sites_solution_hydrogens geom
_atom_sites_solution_primary direct
_atom_sites_solution_secondary difmap
_cell_angle_alpha 98.210(10)
_cell_angle_beta 96.840(10)
_cell_angle_gamma 105.230(10)
_cell_formula_units_Z 2
_cell_length_a 9.718(2)
_cell_length_b 10.423(2)
_cell_length_c 12.7750(10)
_cell_measurement_reflns_used 75
_cell_measurement_temperature 100
_cell_measurement_theta_max 25.83
_cell_measurement_theta_min 9.09
_cell_volume 1219.0(4)
_computing_cell_refinement 'EXPRESS / CAD4 software (Enraf-Nonius, 1995)'
_computing_data_collection 'EXPRESS / CAD4 software (Enraf-Nonius, 1995)'
_computing_data_reduction 'DATAP (Coppens,Leiserowitz & Rabinovich, 1965)'
_computing_molecular_graphics 'ORTEP (Johnson, 1976)'
_computing_structure_refinement 'SHELXL-97 (Sheldrick, 1997)'
_computing_structure_solution 'SHELXS-97 (Sheldrick, 1990)'
_diffrn_ambient_temperature 100
_diffrn_measured_fraction_theta_full 1.000
_diffrn_measured_fraction_theta_max 1.000
_diffrn_measurement_device_type 'Enraf-Nonius CAD4'
_diffrn_measurement_method '\w-2\q scan'
_diffrn_radiation_monochromator graphite
_diffrn_radiation_source 'fine-focus sealed tube'
_diffrn_radiation_type MoK\a
_diffrn_radiation_wavelength 0.71073
_diffrn_reflns_av_R_equivalents 0.0868
_diffrn_reflns_av_sigmaI/netI 0.0423
_diffrn_reflns_limit_h_max 12
_diffrn_reflns_limit_h_min -12
_diffrn_reflns_limit_k_max 13
_diffrn_reflns_limit_k_min -13
_diffrn_reflns_limit_l_max 16
_diffrn_reflns_limit_l_min -16
_diffrn_reflns_number 31999
_diffrn_reflns_theta_full 27.50
_diffrn_reflns_theta_max 27.50
_diffrn_reflns_theta_min 1.63
_diffrn_standards_decay_% 5.66
_diffrn_standards_interval_time 30
_diffrn_standards_number 3
_exptl_absorpt_coefficient_mu 0.186
_exptl_absorpt_correction_T_max 0
_exptl_absorpt_correction_T_min 0
_exptl_absorpt_correction_type none
_exptl_absorpt_process_details none
_exptl_crystal_colour colorless
_exptl_crystal_density_diffrn 1.113
_exptl_crystal_density_meas ?
_exptl_crystal_density_method none
_exptl_crystal_description plate
_exptl_crystal_F_000 452
_exptl_crystal_size_max 0.35
_exptl_crystal_size_mid 0.33
_exptl_crystal_size_min 0.06
_refine_diff_density_max 0.592
_refine_diff_density_min -0.519
_refine_diff_density_rms 0.069
_refine_ls_extinction_method none
_refine_ls_goodness_of_fit_ref 1.182
_refine_ls_hydrogen_treatment refall
_refine_ls_matrix_type full
_refine_ls_number_parameters 428
_refine_ls_number_reflns 5611
_refine_ls_number_restraints 0
_refine_ls_restrained_S_all 1.182
_refine_ls_R_factor_all 0.0555
_refine_ls_R_factor_gt 0.0450
_refine_ls_shift/su_max 0.001
_refine_ls_shift/su_mean 0.000
_refine_ls_structure_factor_coef Fsqd
_refine_ls_weighting_details 'calc w=1/[\s^2^(Fo^2^)+(0.0897P)^2^+0.0000P] where P=(Fo^2^+2Fc^2^)/3'
_refine_ls_weighting_scheme calc
_refine_ls_wR_factor_gt 0.1294
_refine_ls_wR_factor_ref 0.1386
_reflns_number_gt 4742
_reflns_number_total 5611
_reflns_threshold_expression I>2\s(I)
_cod_data_source_file b210114a.txt
_cod_data_source_block 1312_dcpm_2
_cod_depositor_comments
;
The following automatic conversions were performed:

'_exptl_crystal_density_meas' value 'none' was changed to '?' - the
value is perceived as not measured.

Automatic conversion script
Id: cif_fix_values 3008 2015-01-20 13:52:24Z robertas 
;
_cod_original_sg_symbol_H-M P-1
_cod_database_code 7050490

loop_
_symmetry_equiv_pos_as_xyz
'x, y, z'
'-x, -y, -z'

loop_
_atom_site_label
_atom_site_type_symbol
_atom_site_fract_x
_atom_site_fract_y
_atom_site_fract_z
_atom_site_U_iso_or_equiv
_atom_site_adp_type
_atom_site_occupancy
_atom_site_symmetry_multiplicity
_atom_site_calc_flag
_atom_site_refinement_flags
_atom_site_disorder_assembly
_atom_site_disorder_group
C1 C 0.66553(18) 0.91821(16) 0.31097(12) 0.0168(3) Uani 1 1 d . . .
C2 C 0.40379(17) 0.72277(15) 0.34513(12) 0.0153(3) Uani 1 1 d . . .
C3 C 0.36277(17) 0.84231(16) 0.40329(13) 0.0190(3) Uani 1 1 d . . .
C4 C 0.20029(19) 0.80663(19) 0.40656(14) 0.0236(4) Uani 1 1 d . . .
C5 C 0.11371(19) 0.76039(18) 0.29355(14) 0.0240(4) Uani 1 1 d . . .
C6 C 0.15225(18) 0.64021(17) 0.23434(14) 0.0218(4) Uani 1 1 d . . .
C7 C 0.31423(18) 0.67331(17) 0.23213(13) 0.0186(3) Uani 1 1 d . . .
C8 C 0.68259(16) 0.78565(15) 0.48508(12) 0.0142(3) Uani 1 1 d . . .
C9 C 0.84564(17) 0.80678(19) 0.49349(13) 0.0204(3) Uani 1 1 d . . .
C10 C 0.92209(19) 0.8331(2) 0.60940(14) 0.0258(4) Uani 1 1 d . . .
C11 C 0.8568(2) 0.7200(2) 0.66734(15) 0.0272(4) Uani 1 1 d . . .
C12 C 0.6951(2) 0.6994(2) 0.66125(14) 0.0248(4) Uani 1 1 d . . .
C13 C 0.61839(18) 0.67332(17) 0.54559(13) 0.0192(3) Uani 1 1 d . . .
C14 C 0.71145(17) 1.13683(15) 0.20057(12) 0.0138(3) Uani 1 1 d . . .
C15 C 0.70826(19) 1.18941(16) 0.09460(13) 0.0193(3) Uani 1 1 d . . .
C16 C 0.7940(2) 1.33872(17) 0.10941(15) 0.0232(4) Uani 1 1 d . . .
C17 C 0.7427(2) 1.42703(17) 0.19280(15) 0.0246(4) Uani 1 1 d . . .
C18 C 0.7470(2) 1.37605(17) 0.29875(15) 0.0271(4) Uani 1 1 d . . .
C19 C 0.6592(2) 1.22768(17) 0.28289(15) 0.0255(4) Uani 1 1 d . . .
C20 C 0.68471(17) 0.87026(15) 0.08270(12) 0.0151(3) Uani 1 1 d . . .
C21 C 0.84821(18) 0.89456(17) 0.10929(14) 0.0214(4) Uani 1 1 d . . .
C22 C 0.9051(2) 0.82625(18) 0.01647(16) 0.0263(4) Uani 1 1 d . . .
C23 C 0.8278(2) 0.67454(18) -0.01279(16) 0.0268(4) Uani 1 1 d . . .
C24 C 0.6647(2) 0.64883(17) -0.03628(14) 0.0229(4) Uani 1 1 d . . .
C25 C 0.60870(18) 0.71748(15) 0.05638(12) 0.0161(3) Uani 1 1 d . . .
H1A H 0.772(2) 0.932(2) 0.3171(18) 0.036(6) Uiso 1 1 d . . .
H1B H 0.643(2) 0.986(2) 0.3717(16) 0.027(5) Uiso 1 1 d . . .
H2 H 0.380(2) 0.647(2) 0.3857(16) 0.025(5) Uiso 1 1 d . . .
H3A H 0.420(2) 0.873(2) 0.4764(17) 0.024(5) Uiso 1 1 d . . .
H3B H 0.386(2) 0.9170(19) 0.3622(15) 0.020(5) Uiso 1 1 d . . .
H4A H 0.176(2) 0.737(2) 0.4471(16) 0.025(5) Uiso 1 1 d . . .
H4B H 0.176(2) 0.883(2) 0.4432(17) 0.032(5) Uiso 1 1 d . . .
H5A H 0.014(2) 0.735(2) 0.2985(16) 0.027(5) Uiso 1 1 d . . .
H5B H 0.132(2) 0.836(2) 0.2508(16) 0.027(5) Uiso 1 1 d . . .
H6A H 0.101(2) 0.610(2) 0.1586(17) 0.024(5) Uiso 1 1 d . . .
H6B H 0.120(2) 0.569(2) 0.2733(17) 0.030(5) Uiso 1 1 d . . .
H7A H 0.337(2) 0.7397(19) 0.1907(15) 0.020(5) Uiso 1 1 d . . .
H7B H 0.340(2) 0.594(2) 0.2013(15) 0.020(5) Uiso 1 1 d . . .
H8 H 0.670(2) 0.868(2) 0.5176(16) 0.022(5) Uiso 1 1 d . . .
H9A H 0.890(2) 0.884(2) 0.4620(16) 0.023(5) Uiso 1 1 d . . .
H9B H 0.861(2) 0.727(2) 0.4583(16) 0.026(5) Uiso 1 1 d . . .
H10A H 1.022(3) 0.846(2) 0.6112(18) 0.038(6) Uiso 1 1 d . . .
H10B H 0.914(2) 0.918(2) 0.6479(18) 0.039(6) Uiso 1 1 d . . .
H11A H 0.877(2) 0.638(2) 0.6362(18) 0.036(6) Uiso 1 1 d . . .
H11B H 0.906(3) 0.741(2) 0.740(2) 0.043(6) Uiso 1 1 d . . .
H12A H 0.650(2) 0.627(2) 0.6984(17) 0.033(5) Uiso 1 1 d . . .
H12B H 0.682(2) 0.786(2) 0.6971(16) 0.026(5) Uiso 1 1 d . . .
H13A H 0.520(2) 0.664(2) 0.5453(16) 0.031(5) Uiso 1 1 d . . .
H13B H 0.626(2) 0.584(2) 0.5088(16) 0.023(5) Uiso 1 1 d . . .
H14 H 0.806(2) 1.1395(18) 0.2275(15) 0.017(4) Uiso 1 1 d . . .
H15A H 0.749(2) 1.138(2) 0.0456(17) 0.029(5) Uiso 1 1 d . . .
H15B H 0.609(2) 1.1818(19) 0.0646(16) 0.022(5) Uiso 1 1 d . . .
H16A H 0.886(2) 1.3429(18) 0.1365(15) 0.015(4) Uiso 1 1 d . . .
H16B H 0.792(2) 1.368(2) 0.0440(18) 0.030(5) Uiso 1 1 d . . .
H17A H 0.652(2) 1.431(2) 0.1643(17) 0.029(5) Uiso 1 1 d . . .
H17B H 0.807(2) 1.518(2) 0.2025(18) 0.039(6) Uiso 1 1 d . . .
H18A H 0.712(2) 1.434(2) 0.3521(18) 0.041(6) Uiso 1 1 d . . .
H18B H 0.851(2) 1.385(2) 0.3317(18) 0.035(6) Uiso 1 1 d . . .
H19A H 0.661(3) 1.195(3) 0.351(2) 0.048(7) Uiso 1 1 d . . .
H19B H 0.557(2) 1.2185(18) 0.2492(15) 0.019(5) Uiso 1 1 d . . .
H20 H 0.6676(18) 0.9076(18) 0.0160(14) 0.012(4) Uiso 1 1 d . . .
H21A H 0.868(2) 0.853(2) 0.1729(16) 0.025(5) Uiso 1 1 d . . .
H21B H 0.900(2) 0.990(2) 0.1280(16) 0.028(5) Uiso 1 1 d . . .
H22A H 0.997(2) 0.840(2) 0.0353(16) 0.024(5) Uiso 1 1 d . . .
H22B H 0.892(2) 0.870(2) -0.0471(19) 0.038(6) Uiso 1 1 d . . .
H23A H 0.856(2) 0.632(2) 0.0451(18) 0.029(5) Uiso 1 1 d . . .
H23B H 0.864(2) 0.6312(19) -0.0775(16) 0.023(5) Uiso 1 1 d . . .
H24A H 0.615(2) 0.551(2) -0.0564(17) 0.030(5) Uiso 1 1 d . . .
H24B H 0.641(2) 0.681(2) -0.1027(19) 0.039(6) Uiso 1 1 d . . .
H25A H 0.6246(18) 0.6787(17) 0.1173(14) 0.011(4) Uiso 1 1 d . . .
H25B H 0.503(2) 0.6990(18) 0.0396(15) 0.018(4) Uiso 1 1 d . . .
P1 P 0.59952(4) 0.74492(4) 0.34025(3) 0.01377(13) Uani 1 1 d . . .
P2 P 0.59720(4) 0.95828(4) 0.18099(3) 0.01366(13) Uani 1 1 d . . .

loop_
_atom_site_aniso_label
_atom_site_aniso_U_11
_atom_site_aniso_U_22
_atom_site_aniso_U_33
_atom_site_aniso_U_23
_atom_site_aniso_U_13
_atom_site_aniso_U_12
C1 0.0204(8) 0.0162(7) 0.0119(7) 0.0032(6) 0.0020(6) 0.0022(6)
C2 0.0187(7) 0.0138(7) 0.0119(7) 0.0020(6) 0.0017(6) 0.0027(6)
C3 0.0198(8) 0.0179(8) 0.0166(8) -0.0022(6) 0.0021(6) 0.0042(6)
C4 0.0233(8) 0.0245(9) 0.0220(9) -0.0027(7) 0.0052(7) 0.0079(7)
C5 0.0201(8) 0.0262(9) 0.0244(9) 0.0011(7) 0.0006(7) 0.0075(7)
C6 0.0208(8) 0.0205(8) 0.0190(8) -0.0004(7) -0.0015(7) 0.0011(7)
C7 0.0211(8) 0.0175(8) 0.0140(8) -0.0014(6) 0.0003(6) 0.0033(6)
C8 0.0195(7) 0.0118(7) 0.0114(7) 0.0023(6) 0.0027(6) 0.0043(6)
C9 0.0176(8) 0.0260(9) 0.0178(8) 0.0093(7) 0.0022(6) 0.0038(7)
C10 0.0198(8) 0.0347(10) 0.0214(9) 0.0099(8) -0.0020(7) 0.0049(8)
C11 0.0288(9) 0.0378(11) 0.0192(9) 0.0138(8) 0.0019(7) 0.0127(8)
C12 0.0283(9) 0.0308(10) 0.0158(8) 0.0115(7) 0.0042(7) 0.0053(8)
C13 0.0211(8) 0.0198(8) 0.0159(8) 0.0074(6) 0.0028(6) 0.0021(7)
C14 0.0165(7) 0.0115(7) 0.0135(7) 0.0031(6) 0.0017(6) 0.0042(6)
C15 0.0276(9) 0.0146(7) 0.0154(8) 0.0058(6) 0.0022(7) 0.0044(7)
C16 0.0309(10) 0.0167(8) 0.0212(9) 0.0069(7) 0.0047(7) 0.0030(7)
C17 0.0300(9) 0.0136(8) 0.0312(10) 0.0049(7) 0.0053(8) 0.0072(7)
C18 0.0405(11) 0.0164(8) 0.0242(9) -0.0009(7) 0.0095(8) 0.0086(8)
C19 0.0406(11) 0.0154(8) 0.0232(9) 0.0028(7) 0.0154(8) 0.0086(7)
C20 0.0194(8) 0.0138(7) 0.0122(7) 0.0026(6) 0.0030(6) 0.0048(6)
C21 0.0201(8) 0.0181(8) 0.0247(9) 0.0008(7) 0.0048(7) 0.0041(7)
C22 0.0241(9) 0.0210(9) 0.0352(10) 0.0027(8) 0.0140(8) 0.0058(7)
C23 0.0361(10) 0.0188(8) 0.0299(10) 0.0036(7) 0.0168(8) 0.0107(7)
C24 0.0338(9) 0.0150(8) 0.0178(8) -0.0008(6) 0.0082(7) 0.0037(7)
C25 0.0218(8) 0.0135(7) 0.0124(7) 0.0025(6) 0.0031(6) 0.0037(6)
P1 0.0178(2) 0.0124(2) 0.0111(2) 0.00212(15) 0.00235(15) 0.00410(16)
P2 0.0168(2) 0.0124(2) 0.0120(2) 0.00287(15) 0.00167(15) 0.00426(16)

loop_
_atom_type_symbol
_atom_type_description
_atom_type_scat_dispersion_real
_atom_type_scat_dispersion_imag
_atom_type_scat_source
C C 0.0033 0.0016 'International Tables Vol C Tables 4.2.6.8 and 6.1.1.4'
H H 0.0000 0.0000 'International Tables Vol C Tables 4.2.6.8 and 6.1.1.4'
P P 0.1023 0.0942 'International Tables Vol C Tables 4.2.6.8 and 6.1.1.4'

loop_
_geom_angle_atom_site_label_1
_geom_angle_atom_site_label_2
_geom_angle_atom_site_label_3
_geom_angle
_geom_angle_site_symmetry_1
_geom_angle_site_symmetry_3
_geom_angle_publ_flag
P2 C1 P1 120.29(8) . . ?
P2 C1 H1A 109.0(13) . . ?
P1 C1 H1A 102.7(13) . . ?
P2 C1 H1B 106.7(11) . . ?
P1 C1 H1B 107.8(11) . . ?
H1A C1 H1B 110.2(17) . . ?
C3 C2 C7 110.39(13) . . ?
C3 C2 P1 117.17(11) . . ?
C7 C2 P1 110.66(11) . . ?
C3 C2 H2 108.3(11) . . ?
C7 C2 H2 107.7(11) . . ?
P1 C2 H2 101.9(11) . . ?
C2 C3 C4 111.29(13) . . ?
C2 C3 H3A 109.9(11) . . ?
C4 C3 H3A 111.1(11) . . ?
C2 C3 H3B 107.9(11) . . ?
C4 C3 H3B 107.4(11) . . ?
H3A C3 H3B 109.2(15) . . ?
C5 C4 C3 110.68(14) . . ?
C5 C4 H4A 110.0(12) . . ?
C3 C4 H4A 108.9(12) . . ?
C5 C4 H4B 110.5(13) . . ?
C3 C4 H4B 110.3(13) . . ?
H4A C4 H4B 106.3(17) . . ?
C4 C5 C6 110.91(15) . . ?
C4 C5 H5A 108.6(12) . . ?
C6 C5 H5A 109.5(12) . . ?
C4 C5 H5B 111.3(11) . . ?
C6 C5 H5B 108.9(12) . . ?
H5A C5 H5B 107.6(17) . . ?
C5 C6 C7 111.13(14) . . ?
C5 C6 H6A 113.2(12) . . ?
C7 C6 H6A 107.8(11) . . ?
C5 C6 H6B 104.3(12) . . ?
C7 C6 H6B 112.1(13) . . ?
H6A C6 H6B 108.3(16) . . ?
C6 C7 C2 112.02(13) . . ?
C6 C7 H7A 107.5(12) . . ?
C2 C7 H7A 110.1(12) . . ?
C6 C7 H7B 111.1(11) . . ?
C2 C7 H7B 106.5(11) . . ?
H7A C7 H7B 109.8(16) . . ?
C9 C8 C13 109.55(13) . . ?
C9 C8 P1 108.85(10) . . ?
C13 C8 P1 112.00(11) . . ?
C9 C8 H8 106.5(12) . . ?
C13 C8 H8 109.7(12) . . ?
P1 C8 H8 110.1(12) . . ?
C10 C9 C8 112.65(14) . . ?
C10 C9 H9A 107.2(12) . . ?
C8 C9 H9A 110.7(12) . . ?
C10 C9 H9B 107.2(12) . . ?
C8 C9 H9B 108.2(12) . . ?
H9A C9 H9B 110.9(17) . . ?
C11 C10 C9 111.32(15) . . ?
C11 C10 H10A 111.6(14) . . ?
C9 C10 H10A 110.1(14) . . ?
C11 C10 H10B 108.6(14) . . ?
C9 C10 H10B 110.0(14) . . ?
H10A C10 H10B 105.1(19) . . ?
C10 C11 C12 110.57(15) . . ?
C10 C11 H11A 109.1(14) . . ?
C12 C11 H11A 111.3(13) . . ?
C10 C11 H11B 108.7(14) . . ?
C12 C11 H11B 111.7(14) . . ?
H11A C11 H11B 105.3(19) . . ?
C11 C12 C13 111.71(15) . . ?
C11 C12 H12A 112.3(13) . . ?
C13 C12 H12A 110.4(13) . . ?
C11 C12 H12B 107.0(12) . . ?
C13 C12 H12B 106.6(11) . . ?
H12A C12 H12B 108.5(16) . . ?
C12 C13 C8 112.39(14) . . ?
C12 C13 H13A 109.1(13) . . ?
C8 C13 H13A 110.3(13) . . ?
C12 C13 H13B 107.8(11) . . ?
C8 C13 H13B 110.3(11) . . ?
H13A C13 H13B 106.6(17) . . ?
C15 C14 C19 109.52(13) . . ?
C15 C14 P2 110.99(11) . . ?
C19 C14 P2 110.39(11) . . ?
C15 C14 H14 109.8(12) . . ?
C19 C14 H14 108.2(11) . . ?
P2 C14 H14 107.9(11) . . ?
C14 C15 C16 112.15(14) . . ?
C14 C15 H15A 109.4(13) . . ?
C16 C15 H15A 108.6(12) . . ?
C14 C15 H15B 109.7(12) . . ?
C16 C15 H15B 107.2(11) . . ?
H15A C15 H15B 109.8(16) . . ?
C17 C16 C15 111.77(15) . . ?
C17 C16 H16A 106.6(11) . . ?
C15 C16 H16A 105.5(11) . . ?
C17 C16 H16B 112.5(13) . . ?
C15 C16 H16B 110.7(13) . . ?
H16A C16 H16B 109.5(17) . . ?
C16 C17 C18 111.00(14) . . ?
C16 C17 H17A 108.1(13) . . ?
C18 C17 H17A 113.7(13) . . ?
C16 C17 H17B 107.0(13) . . ?
C18 C17 H17B 110.1(14) . . ?
H17A C17 H17B 106.7(18) . . ?
C17 C18 C19 110.94(15) . . ?
C17 C18 H18A 110.0(13) . . ?
C19 C18 H18A 111.4(13) . . ?
C17 C18 H18B 110.7(13) . . ?
C19 C18 H18B 108.8(12) . . ?
H18A C18 H18B 104.9(17) . . ?
C18 C19 C14 112.15(14) . . ?
C18 C19 H19A 111.1(15) . . ?
C14 C19 H19A 110.0(15) . . ?
C18 C19 H19B 108.6(11) . . ?
C14 C19 H19B 103.7(10) . . ?
H19A C19 H19B 111.1(19) . . ?
C21 C20 C25 109.74(13) . . ?
C21 C20 P2 117.38(11) . . ?
C25 C20 P2 110.98(10) . . ?
C21 C20 H20 106.2(10) . . ?
C25 C20 H20 107.4(10) . . ?
P2 C20 H20 104.4(10) . . ?
C20 C21 C22 110.92(14) . . ?
C20 C21 H21A 107.8(11) . . ?
C22 C21 H21A 107.8(11) . . ?
C20 C21 H21B 112.1(12) . . ?
C22 C21 H21B 110.4(12) . . ?
H21A C21 H21B 107.6(16) . . ?
C21 C22 C23 111.40(15) . . ?
C21 C22 H22A 108.0(14) . . ?
C23 C22 H22A 110.9(14) . . ?
C21 C22 H22B 109.3(13) . . ?
C23 C22 H22B 110.0(13) . . ?
H22A C22 H22B 107.2(19) . . ?
C24 C23 C22 111.05(15) . . ?
C24 C23 H23A 111.6(13) . . ?
C22 C23 H23A 108.4(13) . . ?
C24 C23 H23B 110.4(11) . . ?
C22 C23 H23B 110.3(11) . . ?
H23A C23 H23B 104.9(16) . . ?
C23 C24 C25 111.63(14) . . ?
C23 C24 H24A 110.9(12) . . ?
C25 C24 H24A 112.5(12) . . ?
C23 C24 H24B 108.2(13) . . ?
C25 C24 H24B 111.4(13) . . ?
H24A C24 H24B 101.8(18) . . ?
C24 C25 C20 110.95(13) . . ?
C24 C25 H25A 109.5(10) . . ?
C20 C25 H25A 109.6(10) . . ?
C24 C25 H25B 110.1(11) . . ?
C20 C25 H25B 111.4(11) . . ?
H25A C25 H25B 105.1(15) . . ?
C1 P1 C2 103.97(7) . . ?
C1 P1 C8 96.98(7) . . ?
C2 P1 C8 103.04(7) . . ?
C1 P2 C14 98.19(7) . . ?
C1 P2 C20 103.52(7) . . ?
C14 P2 C20 101.93(7) . . ?

loop_
_geom_bond_atom_site_label_1
_geom_bond_atom_site_label_2
_geom_bond_distance
_geom_bond_site_symmetry_2
_geom_bond_publ_flag
C1 P2 1.8584(16) . ?
C1 P1 1.8588(16) . ?
C1 H1A 0.99(2) . ?
C1 H1B 1.05(2) . ?
C2 C3 1.527(2) . ?
C2 C7 1.536(2) . ?
C2 P1 1.8647(16) . ?
C2 H2 1.00(2) . ?
C3 C4 1.531(2) . ?
C3 H3A 0.99(2) . ?
C3 H3B 0.99(2) . ?
C4 C5 1.524(2) . ?
C4 H4A 0.94(2) . ?
C4 H4B 0.96(2) . ?
C5 C6 1.525(2) . ?
C5 H5A 0.95(2) . ?
C5 H5B 1.01(2) . ?
C6 C7 1.525(2) . ?
C6 H6A 1.00(2) . ?
C6 H6B 0.95(2) . ?
C7 H7A 0.93(2) . ?
C7 H7B 0.97(2) . ?
C8 C9 1.530(2) . ?
C8 C13 1.532(2) . ?
C8 P1 1.8694(15) . ?
C8 H8 0.94(2) . ?
C9 C10 1.528(2) . ?
C9 H9A 0.97(2) . ?
C9 H9B 0.94(2) . ?
C10 C11 1.519(3) . ?
C10 H10A 0.94(2) . ?
C10 H10B 0.97(2) . ?
C11 C12 1.520(3) . ?
C11 H11A 0.97(2) . ?
C11 H11B 0.95(2) . ?
C12 C13 1.526(2) . ?
C12 H12A 0.98(2) . ?
C12 H12B 1.00(2) . ?
C13 H13A 0.94(2) . ?
C13 H13B 1.01(2) . ?
C14 C15 1.531(2) . ?
C14 C19 1.535(2) . ?
C14 P2 1.8638(15) . ?
C14 H14 0.929(19) . ?
C15 C16 1.533(2) . ?
C15 H15A 0.95(2) . ?
C15 H15B 0.97(2) . ?
C16 C17 1.522(3) . ?
C16 H16A 0.911(19) . ?
C16 H16B 0.93(2) . ?
C17 C18 1.523(3) . ?
C17 H17A 0.92(2) . ?
C17 H17B 0.97(2) . ?
C18 C19 1.528(2) . ?
C18 H18A 1.00(2) . ?
C18 H18B 1.02(2) . ?
C19 H19A 0.97(3) . ?
C19 H19B 1.009(19) . ?
C20 C21 1.530(2) . ?
C20 C25 1.538(2) . ?
C20 P2 1.8647(16) . ?
C20 H20 1.001(18) . ?
C21 C22 1.530(2) . ?
C21 H21A 1.00(2) . ?
C21 H21B 0.97(2) . ?
C22 C23 1.531(2) . ?
C22 H22A 0.86(2) . ?
C22 H22B 1.00(2) . ?
C23 C24 1.521(3) . ?
C23 H23A 0.96(2) . ?
C23 H23B 1.03(2) . ?
C24 C25 1.525(2) . ?
C24 H24A 0.99(2) . ?
C24 H24B 0.98(2) . ?
C25 H25A 0.942(18) . ?
C25 H25B 0.981(19) . ?

loop_
_cod_related_entry_id
_cod_related_entry_database
_cod_related_entry_code
1 ChemSpider 537493
